data_1513307
loop_
_publ_author_name
'Wang, Fuke'
'Lai, Yee-Hing'
'Han, Ming Yong'

_publ_section_title
;
 Post-coordination of multinuclear transitional metal clusters to
 azulene-based polymers: a novel strategy for tuning properties in
 \p-conjugated polymers
;
_journal_coden_ASTM ORLEF7
_journal_issue 25
_journal_name_full 'Organic Letters'
_journal_page_first 4791
_journal_page_last 4794
_journal_paper_doi 10.1021/ol0357346
_journal_volume 5
_journal_year 2003
_chemical_formula_sum 'C29 H15 O9 Ru4 S2'
_chemical_formula_weight 975.81
_space_group_IT_number 2
_symmetry_cell_setting triclinic
_symmetry_space_group_name_Hall '-P 1'
_symmetry_space_group_name_H-M 'P -1'
_atom_sites_solution_hydrogens geom
_atom_sites_solution_primary direct
_atom_sites_solution_secondary difmap
_audit_creation_method SHELXL-97
_cell_angle_alpha 103.0200(10)
_cell_angle_beta 97.1800(10)
_cell_angle_gamma 97.4600(10)
_cell_formula_units_Z 4
_cell_length_a 9.1307(5)
_cell_length_b 15.8717(8)
_cell_length_c 23.0328(12)
_cell_measurement_reflns_used 5716
_cell_measurement_temperature 295(2)
_cell_measurement_theta_max 23.15
_cell_measurement_theta_min 2.32
_cell_volume 3183.2(3)
_computing_cell_refinement 'Bruker XSCANS'
_computing_data_collection 'Bruker XSCANS'
_computing_data_reduction 'Bruker SHELXTL'
_computing_molecular_graphics 'Bruker SHELXTL'
_computing_publication_material 'Bruker SHELXTL'
_computing_structure_refinement 'SHELXL-97 (Sheldrick, 1997)'
_computing_structure_solution 'SHELXS-97 (Sheldrick, 1990)'
_diffrn_ambient_temperature 295(2)
_diffrn_measured_fraction_theta_full 0.998
_diffrn_measured_fraction_theta_max 0.998
_diffrn_measurement_device_type 'Bruker P4'
_diffrn_measurement_method '\w scans'
_diffrn_radiation_monochromator graphite
_diffrn_radiation_source 'fine-focus sealed tube'
_diffrn_radiation_type MoK\a
_diffrn_radiation_wavelength 0.71073
_diffrn_reflns_av_R_equivalents 0.0536
_diffrn_reflns_av_sigmaI/netI 0.0613
_diffrn_reflns_limit_h_max 10
_diffrn_reflns_limit_h_min -10
_diffrn_reflns_limit_k_max 18
_diffrn_reflns_limit_k_min -18
_diffrn_reflns_limit_l_max 27
_diffrn_reflns_limit_l_min -27
_diffrn_reflns_number 33726
_diffrn_reflns_theta_full 25.00
_diffrn_reflns_theta_max 25.00
_diffrn_reflns_theta_min 1.84
_exptl_absorpt_coefficient_mu 2.044
_exptl_absorpt_correction_T_max 0.9047
_exptl_absorpt_correction_T_min 0.5608
_exptl_absorpt_correction_type 'Sadabs, (Sheldrick 2001)'
_exptl_crystal_colour Red
_exptl_crystal_density_diffrn 2.049
_exptl_crystal_density_method 'not measured'
_exptl_crystal_description Plate
_exptl_crystal_F_000 1888
_exptl_crystal_size_max 0.32
_exptl_crystal_size_mid 0.22
_exptl_crystal_size_min 0.05
_refine_diff_density_max 1.109
_refine_diff_density_min -0.852
_refine_diff_density_rms 0.165
_refine_ls_extinction_method none
_refine_ls_goodness_of_fit_ref 1.090
_refine_ls_hydrogen_treatment mixed
_refine_ls_matrix_type full
_refine_ls_number_parameters 797
_refine_ls_number_reflns 11172
_refine_ls_number_restraints 0
_refine_ls_restrained_S_all 1.090
_refine_ls_R_factor_all 0.0857
_refine_ls_R_factor_gt 0.0633
_refine_ls_shift/su_max 0.002
_refine_ls_shift/su_mean 0.000
_refine_ls_structure_factor_coef Fsqd
_refine_ls_weighting_details 'calc w=1/[\s^2^(Fo^2^)+(0.0760P)^2^+11.4128P] where P=(Fo^2^+2Fc^2^)/3'
_refine_ls_weighting_scheme calc
_refine_ls_wR_factor_gt 0.1538
_refine_ls_wR_factor_ref 0.1650
_reflns_number_gt 8622
_reflns_number_total 11172
_reflns_threshold_expression >2sigma(I)
_cod_duplicate_entry 1507397
_cod_data_source_file ol0357346sup1.cif
_cod_data_source_block 2105r
_cod_depositor_comments
;
The following automatic conversions were performed:

'_symmetry_cell_setting' value 'Triclinic' changed to 'triclinic'
according to /home/saulius/struct/CIF-dictionaries/cif_core.dic
dictionary named 'cif_core.dic' version 2.4.2 from 2011-04-26.

Automatic conversion script
Id: cif_fix_values 1891 2012-01-12 08:04:46Z andrius 

 Updated bibliographic information.

 Antanas Vaitkus,
 2019-09-22

 Marked entry as a duplicate of entry 1507397.

 Antanas Vaitkus,
 2019-09-22
;
_cod_original_sg_symbol_H-M P-1
_cod_database_code 1513307

loop_
_symmetry_equiv_pos_as_xyz
'x, y, z'
'-x, -y, -z'

loop_
_atom_site_label
_atom_site_type_symbol
_atom_site_fract_x
_atom_site_fract_y
_atom_site_fract_z
_atom_site_U_iso_or_equiv
_atom_site_adp_type
_atom_site_occupancy
_atom_site_symmetry_multiplicity
_atom_site_calc_flag
_atom_site_refinement_flags
Ru1 Ru 0.66942(8) 0.25039(5) 0.88552(3) 0.03447(19) Uani 1 1 d .
Ru2 Ru 0.57169(9) 0.08662(5) 0.79077(4) 0.0427(2) Uani 1 1 d .
Ru3 Ru 0.65755(9) 0.24537(5) 0.75765(4) 0.0413(2) Uani 1 1 d .
Ru4 Ru 0.39674(9) 0.21140(6) 0.79856(4) 0.0477(2) Uani 1 1 d .
S1 S 0.6784(4) 0.03257(19) 0.95188(15) 0.0647(8) Uani 1 1 d .
S2 S 0.9271(4) 0.4710(2) 0.86958(16) 0.0687(9) Uani 1 1 d .
C1 C 0.8426(10) 0.1770(6) 0.9250(4) 0.042(2) Uani 1 1 d .
C2 C 0.8895(10) 0.2687(6) 0.9461(4) 0.043(2) Uani 1 1 d .
H2 H 0.9100 0.3006 0.9887 0.051 Uiso 1 1 calc R
C3 C 0.9145(10) 0.3068(6) 0.8972(4) 0.039(2) Uani 1 1 d .
C4 C 0.8812(9) 0.2393(6) 0.8427(4) 0.037(2) Uani 1 1 d .
C5 C 0.8357(9) 0.1566(6) 0.8596(4) 0.035(2) Uani 1 1 d .
C6 C 0.8047(10) 0.0673(6) 0.8222(5) 0.041(2) Uani 1 1 d .
H6 H 0.8164 0.0196 0.8421 0.049 Uiso 1 1 calc R
C7 C 0.7743(11) 0.0465(6) 0.7603(4) 0.044(2) Uani 1 1 d .
H7 H 0.7686 -0.0151 0.7392 0.053 Uiso 1 1 calc R
C8 C 0.7565(11) 0.1093(7) 0.7233(4) 0.047(2) Uani 1 1 d .
C9 C 0.8537(11) 0.1893(7) 0.7295(5) 0.045(2) Uani 1 1 d .
H9 H 0.8873 0.2011 0.6929 0.054 Uiso 1 1 calc R
C10 C 0.9085(10) 0.2516(6) 0.7840(5) 0.041(2) Uani 1 1 d .
H10 H 0.9751 0.3047 0.7829 0.050 Uiso 1 1 calc R
C11 C 0.8279(11) 0.1164(6) 0.9635(4) 0.043(2) Uani 1 1 d .
C12 C 0.9272(12) 0.1191(7) 1.0130(5) 0.053(3) Uani 1 1 d .
C13 C 0.8735(18) 0.0499(9) 1.0413(6) 0.072(4) Uani 1 1 d .
H13 H 0.9268 0.0414 1.0761 0.086 Uiso 1 1 calc R
C14 C 0.7464(18) 0.0008(8) 1.0148(6) 0.071(4) Uani 1 1 d .
H14 H 0.6993 -0.0451 1.0283 0.085 Uiso 1 1 calc R
C15 C 0.9929(11) 0.3974(6) 0.9065(5) 0.049(3) Uani 1 1 d .
C16 C 1.1295(12) 0.4335(7) 0.9419(5) 0.055(3) Uani 1 1 d .
C17 C 1.1770(15) 0.5194(8) 0.9401(6) 0.071(4) Uani 1 1 d .
H17 H 1.2662 0.5531 0.9618 0.085 Uiso 1 1 calc R
C18 C 1.0799(17) 0.5483(7) 0.9035(6) 0.072(4) Uani 1 1 d .
H18 H 1.0943 0.6044 0.8973 0.086 Uiso 1 1 calc R
C19 C 1.0665(16) 0.1783(9) 1.0348(6) 0.082(4) Uani 1 1 d .
H19A H 1.1142 0.1868 1.0012 0.124 Uiso 1 1 calc R
H19B H 1.1308 0.1541 1.0606 0.124 Uiso 1 1 calc R
H19C H 1.0476 0.2336 1.0570 0.124 Uiso 1 1 calc R
C20 C 1.2190(14) 0.3859(9) 0.9773(7) 0.085(4) Uani 1 1 d .
H20A H 1.1997 0.3988 1.0181 0.128 Uiso 1 1 calc R
H20B H 1.3234 0.4039 0.9770 0.128 Uiso 1 1 calc R
H20C H 1.1923 0.3241 0.9597 0.128 Uiso 1 1 calc R
C21 C 0.5149(13) 0.2107(7) 0.9239(6) 0.060(3) Uani 1 1 d .
O21 O 0.4338(9) 0.1902(6) 0.9542(4) 0.070(2) Uani 1 1 d .
C22 C 0.6004(11) 0.3570(7) 0.8980(5) 0.050(3) Uani 1 1 d .
O22 O 0.5646(9) 0.4245(5) 0.9099(4) 0.073(2) Uani 1 1 d .
C23 C 0.4595(15) 0.0177(9) 0.8313(7) 0.075(4) Uani 1 1 d .
O23 O 0.3803(11) -0.0234(7) 0.8520(5) 0.107(4) Uani 1 1 d .
C24 C 0.4470(15) 0.0238(8) 0.7232(6) 0.074(4) Uani 1 1 d .
O24 O 0.3734(12) -0.0174(7) 0.6796(6) 0.121(4) Uani 1 1 d .
C25 C 0.5719(13) 0.2325(8) 0.6799(5) 0.063(3) Uani 1 1 d .
O25 O 0.5212(12) 0.2250(7) 0.6307(5) 0.099(3) Uani 1 1 d .
C26 C 0.6409(12) 0.3644(7) 0.7680(5) 0.052(3) Uani 1 1 d .
O26 O 0.6207(11) 0.4334(6) 0.7721(4) 0.083(3) Uani 1 1 d .
C27 C 0.2440(12) 0.1568(10) 0.8348(7) 0.077(4) Uani 1 1 d .
O27 O 0.1553(11) 0.1238(8) 0.8562(6) 0.123(5) Uani 1 1 d .
C28 C 0.2889(15) 0.1723(8) 0.7205(7) 0.073(4) Uani 1 1 d .
O28 O 0.2155(13) 0.1472(8) 0.6751(5) 0.115(4) Uani 1 1 d .
C29 C 0.3199(12) 0.3182(9) 0.8065(6) 0.068(3) Uani 1 1 d .
O29 O 0.2666(10) 0.3788(6) 0.8075(5) 0.094(3) Uani 1 1 d .
Ru5 Ru -0.07777(8) 0.61925(5) 0.70889(4) 0.0393(2) Uani 1 1 d .
Ru6 Ru -0.13732(9) 0.63723(6) 0.58520(4) 0.0461(2) Uani 1 1 d .
Ru7 Ru -0.00026(9) 0.78827(5) 0.68063(4) 0.0454(2) Uani 1 1 d .
Ru8 Ru -0.29089(9) 0.72132(6) 0.66767(4) 0.0533(3) Uani 1 1 d .
S3 S -0.1692(4) 0.3672(2) 0.61593(17) 0.0750(10) Uani 1 1 d .
S4 S 0.2068(4) 0.77390(19) 0.85003(15) 0.0687(9) Uani 1 1 d .
C30 C 0.0539(10) 0.5134(6) 0.6705(5) 0.042(2) Uani 1 1 d .
C31 C 0.1017(11) 0.5424(6) 0.7330(4) 0.042(2) Uani 1 1 d .
H31 H 0.0981 0.5052 0.7617 0.051 Uiso 1 1 calc R
C32 C 0.1678(10) 0.6335(6) 0.7478(4) 0.040(2) Uani 1 1 d .
C33 C 0.1595(10) 0.6610(6) 0.6925(4) 0.038(2) Uani 1 1 d .
C34 C 0.0891(10) 0.5866(6) 0.6436(4) 0.035(2) Uani 1 1 d .
C35 C 0.0684(11) 0.5762(6) 0.5787(4) 0.043(2) Uani 1 1 d .
H35 H 0.0581 0.5169 0.5529 0.052 Uiso 1 1 calc R
C36 C 0.0739(11) 0.6453(7) 0.5512(5) 0.047(2) Uani 1 1 d .
H36 H 0.0722 0.6328 0.5074 0.057 Uiso 1 1 calc R
C37 C 0.0902(12) 0.7357(7) 0.5847(5) 0.053(3) Uani 1 1 d .
C38 C 0.2014(12) 0.7792(7) 0.6375(5) 0.054(3) Uani 1 1 d .
H38 H 0.2631 0.8341 0.6366 0.065 Uiso 1 1 calc R
C39 C 0.2288(10) 0.7472(6) 0.6883(5) 0.044(2) Uani 1 1 d .
H39 H 0.3064 0.7815 0.7215 0.053 Uiso 1 1 calc R
C40 C 0.0116(12) 0.4207(7) 0.6377(4) 0.048(2) Uani 1 1 d .
C41 C 0.1115(13) 0.3634(7) 0.6243(5) 0.056(3) Uani 1 1 d .
C42 C 0.0359(18) 0.2804(8) 0.5933(6) 0.072(4) Uani 1 1 d .
H42 H 0.0846 0.2341 0.5786 0.086 Uiso 1 1 calc R
C43 C -0.1086(19) 0.2737(7) 0.5869(5) 0.075(4) Uani 1 1 d .
H43 H -0.1729 0.2216 0.5680 0.090 Uiso 1 1 calc R
C44 C 0.2755(16) 0.3921(9) 0.6403(7) 0.095(5) Uani 1 1 d .
H44A H 0.2964 0.4537 0.6592 0.143 Uiso 1 1 calc R
H44B H 0.3205 0.3807 0.6044 0.143 Uiso 1 1 calc R
H44C H 0.3158 0.3603 0.6678 0.143 Uiso 1 1 calc R
C45 C 0.2521(10) 0.6807(6) 0.8067(4) 0.041(2) Uani 1 1 d .
C46 C 0.3746(11) 0.6579(7) 0.8346(5) 0.049(3) Uani 1 1 d .
C47 C 0.4305(12) 0.7159(8) 0.8901(5) 0.059(3) Uani 1 1 d .
H47 H 0.5159 0.7102 0.9145 0.071 Uiso 1 1 calc R
C48 C 0.3523(13) 0.7802(8) 0.9056(6) 0.069(3) Uani 1 1 d .
H48 H 0.3742 0.8229 0.9419 0.082 Uiso 1 1 calc R
C49 C 0.4499(13) 0.5858(9) 0.8094(7) 0.089(5) Uani 1 1 d .
H49A H 0.4136 0.5349 0.8226 0.133 Uiso 1 1 calc R
H49B H 0.5558 0.6021 0.8229 0.133 Uiso 1 1 calc R
H49C H 0.4299 0.5730 0.7662 0.133 Uiso 1 1 calc R
C50 C -0.2736(13) 0.5519(8) 0.6818(5) 0.062(3) Uani 1 1 d .
O50 O -0.3774(9) 0.5021(6) 0.6704(4) 0.076(3) Uani 1 1 d .
C51 C -0.1426(12) 0.6610(8) 0.7833(5) 0.059(3) Uani 1 1 d .
O51 O -0.1756(10) 0.6806(7) 0.8285(4) 0.094(3) Uani 1 1 d .
C52 C -0.2710(13) 0.5342(8) 0.5468(5) 0.060(3) Uani 1 1 d .
O52 O -0.3545(11) 0.4735(7) 0.5243(4) 0.093(3) Uani 1 1 d .
C53 C -0.2436(14) 0.6925(9) 0.5361(6) 0.069(3) Uani 1 1 d .
O53 O -0.3100(13) 0.7235(8) 0.5024(5) 0.112(4) Uani 1 1 d .
C54 C -0.0147(16) 0.8920(9) 0.6603(6) 0.075(4) Uani 1 1 d .
O54 O -0.0229(13) 0.9597(7) 0.6492(6) 0.115(4) Uani 1 1 d .
C55 C -0.0099(13) 0.8510(7) 0.7583(6) 0.059(3) Uani 1 1 d .
O55 O -0.0240(11) 0.8918(6) 0.8035(4) 0.089(3) Uani 1 1 d .
C56 C -0.4790(13) 0.6482(9) 0.6350(6) 0.073(4) Uani 1 1 d .
O56 O -0.5883(10) 0.6059(8) 0.6129(5) 0.110(4) Uani 1 1 d .
C57 C -0.3386(18) 0.8120(10) 0.6365(7) 0.086(4) Uani 1 1 d .
O57 O -0.3692(15) 0.8700(8) 0.6194(6) 0.126(5) Uani 1 1 d .
C58 C -0.3491(13) 0.7749(9) 0.7415(6) 0.069(3) Uani 1 1 d .
O58 O -0.3869(13) 0.8127(8) 0.7842(5) 0.109(4) Uani 1 1 d .

loop_
_atom_site_aniso_label
_atom_site_aniso_U_11
_atom_site_aniso_U_22
_atom_site_aniso_U_33
_atom_site_aniso_U_23
_atom_site_aniso_U_13
_atom_site_aniso_U_12
Ru1 0.0313(4) 0.0309(4) 0.0431(4) 0.0076(3) 0.0135(3) 0.0069(3)
Ru2 0.0389(4) 0.0340(4) 0.0523(5) 0.0054(4) 0.0096(4) 0.0024(3)
Ru3 0.0373(4) 0.0462(5) 0.0454(5) 0.0168(4) 0.0124(4) 0.0094(4)
Ru4 0.0282(4) 0.0518(5) 0.0643(6) 0.0147(4) 0.0095(4) 0.0083(4)
S1 0.073(2) 0.0510(17) 0.077(2) 0.0304(15) 0.0202(17) 0.0040(15)
S2 0.070(2) 0.0508(17) 0.085(2) 0.0243(16) 0.0124(17) -0.0024(15)
C1 0.036(5) 0.042(5) 0.049(6) 0.010(5) 0.006(4) 0.015(4)
C2 0.039(5) 0.043(6) 0.043(6) 0.002(4) 0.008(4) 0.007(4)
C3 0.039(5) 0.037(5) 0.038(5) 0.003(4) 0.015(4) 0.003(4)
C4 0.027(4) 0.035(5) 0.053(6) 0.013(4) 0.015(4) 0.008(4)
C5 0.026(4) 0.040(5) 0.038(5) 0.007(4) 0.010(4) 0.007(4)
C6 0.035(5) 0.034(5) 0.054(6) 0.008(4) 0.014(4) 0.010(4)
C7 0.044(6) 0.042(6) 0.047(6) 0.001(5) 0.019(5) 0.017(5)
C8 0.038(5) 0.059(7) 0.043(6) 0.005(5) 0.011(4) 0.016(5)
C9 0.045(6) 0.056(6) 0.043(6) 0.017(5) 0.020(5) 0.018(5)
C10 0.038(5) 0.036(5) 0.059(7) 0.022(5) 0.021(5) 0.006(4)
C11 0.052(6) 0.039(5) 0.041(6) 0.008(4) 0.012(5) 0.015(5)
C12 0.048(6) 0.059(7) 0.059(7) 0.011(6) 0.022(6) 0.024(5)
C13 0.117(12) 0.079(9) 0.048(7) 0.036(7) 0.043(8) 0.058(9)
C14 0.103(11) 0.058(8) 0.072(9) 0.034(7) 0.043(8) 0.029(8)
C15 0.044(6) 0.035(5) 0.061(7) 0.003(5) 0.010(5) -0.003(4)
C16 0.055(7) 0.039(6) 0.064(7) -0.004(5) 0.028(6) -0.006(5)
C17 0.064(8) 0.053(7) 0.079(9) -0.008(7) 0.025(7) -0.017(6)
C18 0.103(11) 0.036(6) 0.071(9) 0.001(6) 0.041(8) -0.009(6)
C19 0.097(11) 0.091(10) 0.057(8) 0.015(7) -0.004(7) 0.028(9)
C20 0.061(8) 0.081(10) 0.103(11) 0.006(8) 0.010(8) 0.004(7)
C21 0.052(7) 0.044(6) 0.088(9) 0.016(6) 0.029(6) 0.009(5)
O21 0.060(5) 0.087(6) 0.077(6) 0.039(5) 0.033(5) 0.012(4)
C22 0.043(6) 0.036(6) 0.068(7) -0.003(5) 0.019(5) 0.012(5)
O22 0.066(5) 0.052(5) 0.107(7) 0.021(5) 0.019(5) 0.019(4)
C23 0.059(8) 0.077(9) 0.096(10) 0.041(8) 0.016(7) -0.001(7)
O23 0.079(7) 0.118(9) 0.136(10) 0.064(8) 0.032(7) -0.016(6)
C24 0.063(8) 0.064(8) 0.077(9) -0.004(7) 0.014(7) -0.015(7)
O24 0.092(8) 0.099(8) 0.126(10) -0.027(7) -0.013(7) -0.024(6)
C25 0.059(7) 0.075(8) 0.043(7) 0.003(6) -0.009(6) 0.000(6)
O25 0.095(7) 0.121(9) 0.070(7) 0.022(6) -0.015(6) 0.010(6)
C26 0.054(6) 0.055(7) 0.048(6) 0.013(5) 0.010(5) 0.015(5)
O26 0.101(7) 0.053(5) 0.101(7) 0.020(5) 0.011(6) 0.038(5)
C27 0.029(6) 0.108(11) 0.101(11) 0.033(9) 0.013(6) 0.013(7)
O27 0.047(5) 0.167(11) 0.194(13) 0.107(10) 0.043(7) 0.020(6)
C28 0.064(8) 0.060(8) 0.098(11) 0.022(8) 0.015(8) 0.017(7)
O28 0.109(9) 0.128(10) 0.078(7) -0.010(7) -0.030(7) 0.012(7)
C29 0.038(6) 0.065(8) 0.097(10) 0.014(7) 0.016(6) 0.005(6)
O29 0.067(6) 0.065(6) 0.155(10) 0.029(6) 0.024(6) 0.021(5)
Ru5 0.0322(4) 0.0463(5) 0.0389(4) 0.0079(4) 0.0094(3) 0.0053(3)
Ru6 0.0438(5) 0.0549(5) 0.0402(5) 0.0091(4) 0.0083(4) 0.0131(4)
Ru7 0.0468(5) 0.0410(5) 0.0510(5) 0.0102(4) 0.0127(4) 0.0131(4)
Ru8 0.0376(5) 0.0700(6) 0.0536(6) 0.0087(5) 0.0105(4) 0.0221(4)
S3 0.067(2) 0.0552(18) 0.090(2) 0.0043(17) 0.0166(18) -0.0147(15)
S4 0.071(2) 0.0524(17) 0.065(2) -0.0144(15) -0.0174(16) 0.0271(15)
C30 0.037(5) 0.034(5) 0.052(6) 0.005(4) 0.009(5) 0.007(4)
C31 0.047(6) 0.033(5) 0.046(6) 0.007(4) 0.009(5) 0.005(4)
C32 0.033(5) 0.037(5) 0.049(6) 0.007(4) 0.005(4) 0.010(4)
C33 0.031(5) 0.042(5) 0.041(5) 0.007(4) 0.010(4) 0.008(4)
C34 0.032(5) 0.036(5) 0.041(5) 0.009(4) 0.016(4) 0.013(4)
C35 0.044(6) 0.041(5) 0.041(6) 0.000(4) 0.011(4) 0.010(4)
C36 0.048(6) 0.052(6) 0.050(6) 0.020(5) 0.025(5) 0.012(5)
C37 0.058(7) 0.044(6) 0.061(7) 0.015(5) 0.026(6) 0.007(5)
C38 0.057(7) 0.035(5) 0.071(8) 0.013(5) 0.029(6) -0.003(5)
C39 0.034(5) 0.037(5) 0.056(6) 0.003(5) 0.007(5) 0.002(4)
C40 0.051(6) 0.048(6) 0.041(6) 0.004(5) 0.010(5) 0.000(5)
C41 0.067(8) 0.036(6) 0.059(7) -0.002(5) 0.009(6) 0.012(5)
C42 0.099(11) 0.050(7) 0.067(9) 0.011(6) 0.017(8) 0.016(7)
C43 0.125(13) 0.032(6) 0.057(8) -0.003(5) 0.025(8) -0.017(7)
C44 0.095(11) 0.067(9) 0.114(13) -0.004(8) 0.007(10) 0.030(8)
C45 0.032(5) 0.037(5) 0.050(6) 0.007(4) -0.001(4) 0.006(4)
C46 0.037(5) 0.057(6) 0.053(7) 0.012(5) 0.008(5) 0.015(5)
C47 0.044(6) 0.069(8) 0.058(7) 0.009(6) -0.009(5) 0.017(6)
C48 0.064(8) 0.060(7) 0.062(8) -0.014(6) -0.015(6) 0.016(6)
C49 0.047(7) 0.082(10) 0.124(13) -0.001(9) -0.003(8) 0.024(7)
C50 0.047(7) 0.079(8) 0.052(7) 0.001(6) 0.016(6) -0.002(6)
O50 0.044(5) 0.101(7) 0.072(6) 0.012(5) 0.008(4) -0.016(5)
C51 0.040(6) 0.081(8) 0.056(7) 0.005(6) 0.016(5) 0.015(6)
O51 0.080(6) 0.143(9) 0.045(5) -0.008(5) 0.025(5) 0.005(6)
C52 0.054(7) 0.057(7) 0.061(8) 0.004(6) 0.001(6) 0.012(6)
O52 0.076(6) 0.090(7) 0.084(7) -0.007(6) -0.019(5) -0.013(6)
C53 0.061(8) 0.084(9) 0.068(8) 0.019(7) 0.013(6) 0.027(7)
O53 0.124(9) 0.142(10) 0.093(8) 0.053(7) 0.004(7) 0.072(8)
C54 0.095(10) 0.066(8) 0.087(10) 0.041(7) 0.034(8) 0.037(7)
O54 0.141(10) 0.084(7) 0.166(11) 0.079(8) 0.074(9) 0.054(7)
C55 0.065(7) 0.047(6) 0.058(7) -0.003(6) -0.004(6) 0.024(6)
O55 0.111(8) 0.084(6) 0.063(6) -0.009(5) -0.009(5) 0.059(6)
C56 0.030(6) 0.101(10) 0.075(9) -0.008(7) 0.006(6) 0.019(6)
O56 0.046(5) 0.136(10) 0.122(9) -0.018(7) 0.000(6) 0.021(6)
C57 0.103(11) 0.093(11) 0.075(10) 0.022(8) 0.024(8) 0.051(9)
O57 0.160(12) 0.131(10) 0.126(10) 0.062(8) 0.035(8) 0.096(9)
C58 0.054(7) 0.080(9) 0.077(9) 0.013(7) 0.018(7) 0.026(6)
O58 0.117(9) 0.132(9) 0.077(7) -0.006(6) 0.046(6) 0.041(7)

loop_
_atom_type_symbol
_atom_type_description
_atom_type_scat_dispersion_real
_atom_type_scat_dispersion_imag
_atom_type_scat_source
Ru Ru -1.2594 0.8363 'International Tables Vol C Tables 4.2.6.8 and 6.1.1.4'
S S 0.1246 0.1234 'International Tables Vol C Tables 4.2.6.8 and 6.1.1.4'
C C 0.0033 0.0016 'International Tables Vol C Tables 4.2.6.8 and 6.1.1.4'
O O 0.0106 0.0060 'International Tables Vol C Tables 4.2.6.8 and 6.1.1.4'
Cl Cl 0.1484 0.1585 'International Tables Vol C Tables 4.2.6.8 and 6.1.1.4'
H H 0.0000 0.0000 'International Tables Vol C Tables 4.2.6.8 and 6.1.1.4'

loop_
_geom_angle_atom_site_label_1
_geom_angle_atom_site_label_2
_geom_angle_atom_site_label_3
_geom_angle
C22 Ru1 C21 87.4(5)
C22 Ru1 C2 108.2(4)
C21 Ru1 C2 109.5(5)
C22 Ru1 C3 96.3(4)
C21 Ru1 C3 145.3(5)
C2 Ru1 C3 36.8(3)
C22 Ru1 C4 118.1(4)
C21 Ru1 C4 154.3(4)
C2 Ru1 C4 61.4(3)
C3 Ru1 C4 36.6(3)
C22 Ru1 C1 143.0(4)
C21 Ru1 C1 95.8(4)
C2 Ru1 C1 36.3(3)
C3 Ru1 C1 61.5(3)
C4 Ru1 C1 62.2(3)
C22 Ru1 C5 155.3(4)
C21 Ru1 C5 116.8(4)
C2 Ru1 C5 60.9(3)
C3 Ru1 C5 61.4(3)
C4 Ru1 C5 37.5(3)
C1 Ru1 C5 37.0(3)
C22 Ru1 Ru4 77.4(3)
C21 Ru1 Ru4 73.1(4)
C2 Ru1 Ru4 173.7(2)
C3 Ru1 Ru4 141.4(2)
C4 Ru1 Ru4 113.8(2)
C1 Ru1 Ru4 138.8(2)
C5 Ru1 Ru4 112.8(2)
C22 Ru1 Ru3 90.0(4)
C21 Ru1 Ru3 127.6(4)
C2 Ru1 Ru3 120.8(3)
C3 Ru1 Ru3 86.9(2)
C4 Ru1 Ru3 60.4(2)
C1 Ru1 Ru3 115.8(2)
C5 Ru1 Ru3 79.2(2)
Ru4 Ru1 Ru3 55.42(3)
C22 Ru1 Ru2 131.5(3)
C21 Ru1 Ru2 86.4(4)
C2 Ru1 Ru2 119.2(2)
C3 Ru1 Ru2 115.0(2)
C4 Ru1 Ru2 79.1(2)
C1 Ru1 Ru2 85.6(2)
C5 Ru1 Ru2 59.7(2)
Ru4 Ru1 Ru2 54.85(3)
Ru3 Ru1 Ru2 57.90(3)
C24 Ru2 C23 85.4(6)
C24 Ru2 C7 95.2(5)
C23 Ru2 C7 119.6(5)
C24 Ru2 C6 127.0(5)
C23 Ru2 C6 101.2(5)
C7 Ru2 C6 36.1(4)
C24 Ru2 C8 86.3(5)
C23 Ru2 C8 152.8(5)
C7 Ru2 C8 35.9(3)
C6 Ru2 C8 64.2(3)
C24 Ru2 Ru4 88.8(4)
C23 Ru2 Ru4 95.6(4)
C7 Ru2 Ru4 144.8(3)
C6 Ru2 Ru4 141.2(2)
C8 Ru2 Ru4 110.1(2)
C24 Ru2 Ru3 101.1(4)
C23 Ru2 Ru3 152.7(4)
C7 Ru2 Ru3 86.5(3)
C6 Ru2 Ru3 95.9(2)
C8 Ru2 Ru3 54.5(2)
Ru4 Ru2 Ru3 58.48(3)
C24 Ru2 Ru1 150.0(5)
C23 Ru2 Ru1 101.3(5)
C7 Ru2 Ru1 106.2(3)
C6 Ru2 Ru1 80.7(2)
C8 Ru2 Ru1 98.8(2)
Ru4 Ru2 Ru1 61.66(3)
Ru3 Ru2 Ru1 60.55(3)
C25 Ru3 C26 85.7(5)
C25 Ru3 C9 92.2(5)
C26 Ru3 C9 123.8(4)
C25 Ru3 C10 121.9(5)
C26 Ru3 C10 102.1(4)
C9 Ru3 C10 36.3(4)
C25 Ru3 C8 87.8(5)
C26 Ru3 C8 157.5(4)
C9 Ru3 C8 35.0(3)
C10 Ru3 C8 63.7(3)
C25 Ru3 Ru4 95.2(4)
C26 Ru3 Ru4 91.6(3)
C9 Ru3 Ru4 144.3(3)
C10 Ru3 Ru4 140.9(2)
C8 Ru3 Ru4 110.4(2)
C25 Ru3 Ru2 108.0(4)
C26 Ru3 Ru2 147.0(3)
C9 Ru3 Ru2 86.5(3)
C10 Ru3 Ru2 95.8(2)
C8 Ru3 Ru2 55.3(2)
Ru4 Ru3 Ru2 58.05(3)
C25 Ru3 Ru1 157.1(4)
C26 Ru3 Ru1 94.1(3)
C9 Ru3 Ru1 106.7(3)
C10 Ru3 Ru1 80.6(2)
C8 Ru3 Ru1 100.1(2)
Ru4 Ru3 Ru1 61.92(3)
Ru2 Ru3 Ru1 61.55(3)
C28 Ru4 C29 89.3(6)
C28 Ru4 C27 94.2(6)
C29 Ru4 C27 94.5(5)
C28 Ru4 Ru2 97.3(4)
C29 Ru4 Ru2 165.6(3)
C27 Ru4 Ru2 97.8(4)
C28 Ru4 Ru3 92.5(4)
C29 Ru4 Ru3 103.6(4)
C27 Ru4 Ru3 160.8(4)
Ru2 Ru4 Ru3 63.47(3)
C28 Ru4 Ru1 153.1(4)
C29 Ru4 Ru1 105.8(4)
C27 Ru4 Ru1 106.5(4)
Ru2 Ru4 Ru1 63.48(3)
Ru3 Ru4 Ru1 62.66(3)
C14 S1 C11 92.4(6)
C18 S2 C15 91.0(6)
C2 C1 C11 124.7(9)
C2 C1 C5 106.5(8)
C11 C1 C5 128.2(8)
C2 C1 Ru1 69.8(5)
C11 C1 Ru1 130.3(7)
C5 C1 Ru1 71.6(5)
C1 C2 C3 110.4(9)
C1 C2 Ru1 73.9(5)
C3 C2 Ru1 72.2(6)
C2 C3 C4 108.6(8)
C2 C3 C15 122.4(9)
C4 C3 C15 127.8(9)
C2 C3 Ru1 71.0(5)
C4 C3 Ru1 72.8(5)
C15 C3 Ru1 132.0(7)
C3 C4 C10 124.4(8)
C3 C4 C5 106.7(8)
C10 C4 C5 128.4(8)
C3 C4 Ru1 70.6(5)
C10 C4 Ru1 128.8(6)
C5 C4 Ru1 71.7(5)
C6 C5 C1 122.7(8)
C6 C5 C4 129.2(8)
C1 C5 C4 107.8(8)
C6 C5 Ru1 128.5(6)
C1 C5 Ru1 71.4(5)
C4 C5 Ru1 70.8(5)
C7 C6 C5 123.8(9)
C7 C6 Ru2 69.4(5)
C5 C6 Ru2 89.7(5)
C6 C7 C8 125.3(9)
C6 C7 Ru2 74.5(5)
C8 C7 Ru2 83.3(5)
C9 C8 C7 126.1(9)
C9 C8 Ru3 62.9(5)
C7 C8 Ru3 122.8(6)
C9 C8 Ru2 124.4(7)
C7 C8 Ru2 60.9(5)
Ru3 C8 Ru2 70.2(2)
C10 C9 C8 125.1(9)
C10 C9 Ru3 74.7(5)
C8 C9 Ru3 82.1(6)
C9 C10 C4 123.8(8)
C9 C10 Ru3 68.9(5)
C4 C10 Ru3 88.6(5)
C12 C11 C1 124.7(10)
C12 C11 S1 111.8(8)
C1 C11 S1 123.5(8)
C11 C12 C19 126.7(11)
C11 C12 C13 109.4(11)
C19 C12 C13 124.0(12)
C14 C13 C12 115.9(12)
C13 C14 S1 110.5(10)
C16 C15 C3 126.4(10)
C16 C15 S2 110.5(8)
C3 C15 S2 123.0(8)
C15 C16 C17 113.2(12)
C15 C16 C20 124.0(10)
C17 C16 C20 122.8(12)
C18 C17 C16 112.5(12)
C17 C18 S2 112.9(9)
O21 C21 Ru1 171.0(12)
O22 C22 Ru1 174.8(11)
O23 C23 Ru2 173.4(13)
O24 C24 Ru2 176.9(13)
O25 C25 Ru3 178.4(12)
O26 C26 Ru3 175.0(11)
O27 C27 Ru4 179.0(12)
O28 C28 Ru4 175.2(13)
O29 C29 Ru4 174.9(12)
C51 Ru5 C50 86.9(5)
C51 Ru5 C31 103.3(4)
C50 Ru5 C31 114.9(5)
C51 Ru5 C32 96.1(4)
C50 Ru5 C32 151.8(5)
C31 Ru5 C32 37.1(3)
C51 Ru5 C30 136.5(5)
C50 Ru5 C30 97.7(4)
C31 Ru5 C30 36.1(3)
C32 Ru5 C30 61.4(3)
C51 Ru5 C33 122.5(4)
C50 Ru5 C33 150.6(4)
C31 Ru5 C33 61.3(3)
C32 Ru5 C33 36.7(3)
C30 Ru5 C33 61.5(3)
C51 Ru5 C34 157.3(4)
C50 Ru5 C34 114.1(4)
C31 Ru5 C34 61.1(3)
C32 Ru5 C34 61.5(3)
C30 Ru5 C34 37.1(3)
C33 Ru5 C34 36.9(3)
C51 Ru5 Ru8 82.1(4)
C50 Ru5 Ru8 67.9(4)
C31 Ru5 Ru8 173.8(3)
C32 Ru5 Ru8 140.3(2)
C30 Ru5 Ru8 139.6(3)
C33 Ru5 Ru8 113.4(2)
C34 Ru5 Ru8 112.8(2)
C51 Ru5 Ru6 137.8(4)
C50 Ru5 Ru6 78.5(4)
C31 Ru5 Ru6 118.8(3)
C32 Ru5 Ru6 115.3(3)
C30 Ru5 Ru6 85.1(3)
C33 Ru5 Ru6 79.2(2)
C34 Ru5 Ru6 59.4(2)
Ru8 Ru5 Ru6 55.70(3)
C51 Ru5 Ru7 97.8(4)
C50 Ru5 Ru7 121.0(4)
C31 Ru5 Ru7 120.7(2)
C32 Ru5 Ru7 86.5(2)
C30 Ru5 Ru7 115.7(2)
C33 Ru5 Ru7 60.6(2)
C34 Ru5 Ru7 79.1(2)
Ru8 Ru5 Ru7 54.93(3)
Ru6 Ru5 Ru7 59.15(3)
C53 Ru6 C52 87.3(6)
C53 Ru6 C36 100.3(5)
C52 Ru6 C36 113.3(5)
C53 Ru6 C35 133.3(5)
C52 Ru6 C35 95.4(4)
C36 Ru6 C35 36.6(4)
C53 Ru6 C37 89.7(5)
C52 Ru6 C37 147.8(4)
C36 Ru6 C37 36.0(4)
C35 Ru6 C37 64.2(4)
C53 Ru6 Ru8 81.8(4)
C52 Ru6 Ru8 102.9(4)
C36 Ru6 Ru8 143.7(3)
C35 Ru6 Ru8 141.4(3)
C37 Ru6 Ru8 108.4(2)
C53 Ru6 Ru7 98.9(4)
C52 Ru6 Ru7 157.5(4)
C36 Ru6 Ru7 87.0(3)
C35 Ru6 Ru7 95.9(3)
C37 Ru6 Ru7 54.4(3)
Ru8 Ru6 Ru7 57.16(3)
C53 Ru6 Ru5 143.4(4)
C52 Ru6 Ru5 102.3(4)
C36 Ru6 Ru5 107.7(3)
C35 Ru6 Ru5 81.5(3)
C37 Ru6 Ru5 99.1(3)
Ru8 Ru6 Ru5 61.67(3)
Ru7 Ru6 Ru5 60.48(3)
C54 Ru7 C55 84.7(6)
C54 Ru7 C38 89.5(5)
C55 Ru7 C38 126.9(5)
C54 Ru7 C39 117.3(5)
C55 Ru7 C39 104.2(4)
C38 Ru7 C39 36.1(4)
C54 Ru7 C37 88.6(5)
C55 Ru7 C37 161.7(5)
C38 Ru7 C37 35.8(4)
C39 Ru7 C37 64.1(4)
C54 Ru7 Ru8 100.3(5)
C55 Ru7 Ru8 89.3(4)
C38 Ru7 Ru8 143.3(3)
C39 Ru7 Ru8 140.8(2)
C37 Ru7 Ru8 108.6(3)
C54 Ru7 Ru6 113.2(5)
C55 Ru7 Ru6 144.4(4)
C38 Ru7 Ru6 85.3(3)
C39 Ru7 Ru6 94.6(2)
C37 Ru7 Ru6 53.5(3)
Ru8 Ru7 Ru6 58.27(3)
C54 Ru7 Ru5 162.2(4)
C55 Ru7 Ru5 93.0(4)
C38 Ru7 Ru5 105.8(3)
C39 Ru7 Ru5 80.4(2)
C37 Ru7 Ru5 98.4(2)
Ru8 Ru7 Ru5 61.99(3)
Ru6 Ru7 Ru5 60.37(3)
C57 Ru8 C58 89.8(6)
C57 Ru8 C56 94.4(7)
C58 Ru8 C56 95.4(5)
C57 Ru8 Ru7 89.4(5)
C58 Ru8 Ru7 104.0(4)
C56 Ru8 Ru7 160.3(4)
C57 Ru8 Ru6 102.6(4)
C58 Ru8 Ru6 162.6(4)
C56 Ru8 Ru6 95.7(4)
Ru7 Ru8 Ru6 64.57(3)
C57 Ru8 Ru5 152.1(5)
C58 Ru8 Ru5 100.9(4)
C56 Ru8 Ru5 110.0(4)
Ru7 Ru8 Ru5 63.08(3)
Ru6 Ru8 Ru5 62.63(3)
C43 S3 C40 90.5(7)
C48 S4 C45 91.5(5)
C31 C30 C34 108.3(8)
C31 C30 C40 124.2(9)
C34 C30 C40 125.9(9)
C31 C30 Ru5 71.2(5)
C34 C30 Ru5 72.4(5)
C40 C30 Ru5 133.8(7)
C30 C31 C32 109.3(9)
C30 C31 Ru5 72.7(6)
C32 C31 Ru5 72.1(5)
C33 C32 C31 107.3(8)
C33 C32 C45 127.7(9)
C31 C32 C45 123.9(9)
C33 C32 Ru5 72.2(5)
C31 C32 Ru5 70.8(5)
C45 C32 Ru5 131.3(7)
C32 C33 C34 108.2(8)
C32 C33 C39 123.4(9)
C34 C33 C39 128.0(9)
C32 C33 Ru5 71.1(5)
C34 C33 Ru5 72.0(5)
C39 C33 Ru5 128.2(6)
C33 C34 C35 130.6(8)
C33 C34 C30 106.9(8)
C35 C34 C30 122.2(8)
C33 C34 Ru5 71.1(5)
C35 C34 Ru5 128.6(6)
C30 C34 Ru5 70.6(5)
C36 C35 C34 124.2(9)
C36 C35 Ru6 69.4(5)
C34 C35 Ru6 89.0(5)
C35 C36 C37 122.7(10)
C35 C36 Ru6 73.9(6)
C37 C36 Ru6 82.0(6)
C36 C37 C38 126.2(10)
C36 C37 Ru6 62.0(5)
C38 C37 Ru6 125.1(7)
C36 C37 Ru7 126.1(7)
C38 C37 Ru7 62.4(6)
Ru6 C37 Ru7 72.1(3)
C39 C38 C37 124.5(9)
C39 C38 Ru7 74.5(6)
C37 C38 Ru7 81.8(6)
C38 C39 C33 123.4(9)
C38 C39 Ru7 69.4(6)
C33 C39 Ru7 89.3(5)
C41 C40 C30 124.9(9)
C41 C40 S3 110.8(8)
C30 C40 S3 124.2(8)
C40 C41 C42 110.7(11)
C40 C41 C44 121.9(10)
C42 C41 C44 127.3(11)
C43 C42 C41 113.8(12)
C42 C43 S3 114.0(10)
C46 C45 C32 125.4(9)
C46 C45 S4 110.9(8)
C32 C45 S4 123.7(7)
C45 C46 C47 111.9(9)
C45 C46 C49 125.9(10)
C47 C46 C49 122.0(10)
C48 C47 C46 114.8(10)
C47 C48 S4 110.8(9)
O50 C50 Ru5 167.7(12)
O51 C51 Ru5 174.5(12)
O52 C52 Ru6 178.0(11)
O53 C53 Ru6 176.1(12)
O54 C54 Ru7 177.9(14)
O55 C55 Ru7 174.8(10)
O56 C56 Ru8 176.2(14)
O57 C57 Ru8 177.2(14)
O58 C58 Ru8 174.5(13)

loop_
_geom_bond_atom_site_label_1
_geom_bond_atom_site_label_2
_geom_bond_distance
Ru1 C22 1.856(10)
Ru1 C21 1.871(12)
Ru1 C2 2.244(10)
Ru1 C3 2.259(9)
Ru1 C4 2.287(8)
Ru1 C1 2.298(9)
Ru1 C5 2.300(8)
Ru1 Ru4 2.8964(11)
Ru1 Ru3 2.9163(11)
Ru1 Ru2 2.9445(11)
Ru2 C24 1.809(14)
Ru2 C23 1.877(13)
Ru2 C7 2.179(9)
Ru2 C6 2.243(9)
Ru2 C8 2.478(10)
Ru2 Ru4 2.6906(11)
Ru2 Ru3 2.8369(11)
Ru3 C25 1.817(12)
Ru3 C26 1.878(11)
Ru3 C9 2.205(9)
Ru3 C10 2.279(9)
Ru3 C8 2.454(10)
Ru3 Ru4 2.7030(11)
Ru4 C28 1.867(16)
Ru4 C29 1.898(13)
Ru4 C27 1.923(14)
S1 C14 1.711(13)
S1 C11 1.727(11)
S2 C18 1.707(13)
S2 C15 1.717(11)
C1 C2 1.416(13)
C1 C11 1.454(13)
C1 C5 1.458(13)
C2 C3 1.421(13)
C3 C4 1.426(13)
C3 C15 1.478(13)
C4 C10 1.455(13)
C4 C5 1.475(12)
C5 C6 1.455(12)
C6 C7 1.372(14)
C7 C8 1.462(14)
C8 C9 1.420(14)
C9 C10 1.400(14)
C11 C12 1.353(15)
C12 C19 1.440(17)
C12 C13 1.460(16)
C13 C14 1.304(19)
C15 C16 1.378(15)
C16 C17 1.387(16)
C16 C20 1.474(18)
C17 C18 1.341(18)
C21 O21 1.144(12)
C22 O22 1.146(11)
C23 O23 1.131(14)
C24 O24 1.144(15)
C25 O25 1.144(13)
C26 O26 1.120(12)
C27 O27 1.131(15)
C28 O28 1.126(15)
C29 O29 1.130(14)
Ru5 C51 1.890(12)
Ru5 C50 1.911(12)
Ru5 C31 2.254(10)
Ru5 C32 2.271(9)
Ru5 C30 2.273(9)
Ru5 C33 2.285(9)
Ru5 C34 2.297(8)
Ru5 Ru8 2.8918(12)
Ru5 Ru6 2.9176(11)
Ru5 Ru7 2.9206(11)
Ru6 C53 1.840(13)
Ru6 C52 1.872(13)
Ru6 C36 2.170(9)
Ru6 C35 2.228(9)
Ru6 C37 2.435(10)
Ru6 Ru8 2.7138(12)
Ru6 Ru7 2.8815(12)
Ru7 C54 1.826(12)
Ru7 C55 1.861(12)
Ru7 C38 2.204(10)
Ru7 C39 2.269(9)
Ru7 C37 2.463(10)
Ru7 Ru8 2.6809(12)
Ru8 C57 1.824(15)
Ru8 C58 1.894(13)
Ru8 C56 1.905(13)
S3 C43 1.678(13)
S3 C40 1.714(11)
S4 C48 1.701(12)
S4 C45 1.718(10)
C30 C31 1.402(14)
C30 C34 1.453(13)
C30 C40 1.471(13)
C31 C32 1.440(13)
C32 C33 1.433(13)
C32 C45 1.458(13)
C33 C34 1.449(13)
C33 C39 1.459(13)
C34 C35 1.452(13)
C35 C36 1.384(13)
C36 C37 1.447(14)
C37 C38 1.455(16)
C38 C39 1.386(15)
C40 C41 1.383(14)
C41 C42 1.392(16)
C41 C44 1.482(18)
C42 C43 1.297(18)
C45 C46 1.351(13)
C46 C47 1.388(15)
C46 C49 1.457(15)
C47 C48 1.329(15)
C50 O50 1.115(13)
C51 O51 1.108(13)
C52 O52 1.125(13)
C53 O53 1.159(14)
C54 O54 1.170(13)
C55 O55 1.127(13)
C56 O56 1.119(14)
C57 O57 1.133(16)
C58 O58 1.148(14)
